data_4517414
loop_
_publ_author_name
'Brahma, Rinki'
'Baruah, Jubaraj B.'

_publ_section_title
;
 Self-Assemblies of Zinc Complexes for Aggregation-Induced Emission
 Luminogen Precursors.
;
_journal_issue 7
_journal_name_full 'ACS omega'
_journal_page_first 3774
_journal_page_last 3785
_journal_paper_doi 10.1021/acsomega.0c00136
_journal_volume 5
_journal_year 2020
_chemical_formula_sum 'C26 H28 N6 O14 Zn'
_chemical_formula_weight 713.91
_space_group_crystal_system monoclinic
_space_group_IT_number 14
_space_group_name_Hall '-P 2yn'
_space_group_name_H-M_alt 'P 1 21/n 1'
_atom_sites_solution_hydrogens mixed
_audit_creation_method SHELXL-2014/7
_cell_angle_alpha 90
_cell_angle_beta 102.3550(10)
_cell_angle_gamma 90
_cell_formula_units_Z 2
_cell_length_a 7.8574(4)
_cell_length_b 19.2849(9)
_cell_length_c 9.9755(5)
_cell_measurement_reflns_used 9947
_cell_measurement_temperature 296(2)
_cell_measurement_theta_max 23.11
_cell_measurement_theta_min 2.34
_cell_volume 1476.57(13)
_computing_structure_refinement 'SHELXL-2014/7 (Sheldrick, 2014)'
_diffrn_ambient_temperature 296(2)
_diffrn_measured_fraction_theta_full 1.000
_diffrn_measured_fraction_theta_max 1.000
_diffrn_measurement_device_type 'Bruker APEX-II CCD'
_diffrn_measurement_method '\f and \w scans'
_diffrn_radiation_type MoK\a
_diffrn_radiation_wavelength 0.71073
_diffrn_reflns_av_R_equivalents 0.0524
_diffrn_reflns_av_unetI/netI 0.0178
_diffrn_reflns_Laue_measured_fraction_full 1.000
_diffrn_reflns_Laue_measured_fraction_max 1.000
_diffrn_reflns_limit_h_max 9
_diffrn_reflns_limit_h_min -9
_diffrn_reflns_limit_k_max 22
_diffrn_reflns_limit_k_min -22
_diffrn_reflns_limit_l_max 11
_diffrn_reflns_limit_l_min -11
_diffrn_reflns_number 47609
_diffrn_reflns_point_group_measured_fraction_full 1.000
_diffrn_reflns_point_group_measured_fraction_max 1.000
_diffrn_reflns_theta_full 25.047
_diffrn_reflns_theta_max 25.047
_diffrn_reflns_theta_min 2.112
_exptl_absorpt_coefficient_mu 0.914
_exptl_absorpt_correction_T_max 0.578
_exptl_absorpt_correction_T_min 0.420
_exptl_absorpt_correction_type multi-scan
_exptl_absorpt_process_details multi-scan
_exptl_crystal_colour White
_exptl_crystal_density_diffrn 1.606
_exptl_crystal_description Needle
_exptl_crystal_F_000 736
_exptl_crystal_size_max 1.0
_exptl_crystal_size_mid 0.8
_exptl_crystal_size_min 0.6
_refine_diff_density_max 0.278
_refine_diff_density_min -0.223
_refine_diff_density_rms 0.044
_refine_ls_extinction_method none
_refine_ls_goodness_of_fit_ref 1.025
_refine_ls_hydrogen_treatment mixed
_refine_ls_matrix_type full
_refine_ls_number_parameters 227
_refine_ls_number_reflns 2617
_refine_ls_number_restraints 4
_refine_ls_restrained_S_all 1.026
_refine_ls_R_factor_all 0.0311
_refine_ls_R_factor_gt 0.0256
_refine_ls_shift/su_max 0.000
_refine_ls_shift/su_mean 0.000
_refine_ls_structure_factor_coef Fsqd
_refine_ls_weighting_details 'w=1/[\s^2^(Fo^2^)+(0.0010P)^2^+1.5000P] where P=(Fo^2^+2Fc^2^)/3'
_refine_ls_weighting_scheme calc
_refine_ls_wR_factor_gt 0.0503
_refine_ls_wR_factor_ref 0.0528
_reflns_Friedel_coverage 0.000
_reflns_number_gt 2299
_reflns_number_total 2617
_reflns_threshold_expression 'I > 2\s(I)'
_cod_data_source_file ao0c00136_si_002.cif
_cod_data_source_block Zn_pyridine-3-carboxamide_2NBA
_cod_depositor_comments 'Adding full bibliography for 4517414--4517418.cif.'
_cod_original_sg_symbol_H-M 'P 21/n'
_cod_database_code 4517414
_shelx_shelxl_version_number 2014/7
_shelx_space_group_comment
;
The symmetry employed for this shelxl refinement is uniquely defined
by the following loop, which should always be used as a source of
symmetry information in preference to the above space-group names.
They are only intended as comments.
;

loop_
_space_group_symop_operation_xyz
'x, y, z'
'-x+1/2, y+1/2, -z+1/2'
'-x, -y, -z'
'x-1/2, -y-1/2, z-1/2'

loop_
_atom_site_label
_atom_site_type_symbol
_atom_site_fract_x
_atom_site_fract_y
_atom_site_fract_z
_atom_site_U_iso_or_equiv
_atom_site_adp_type
_atom_site_occupancy
_atom_site_site_symmetry_order
_atom_site_calc_flag
_atom_site_refinement_flags_posn
_atom_site_refinement_flags_adp
_atom_site_refinement_flags_occupancy
_atom_site_disorder_assembly
_atom_site_disorder_group
Zn1 Zn 0.5000 0.5000 0.5000 0.02230(9) Uani 1 2 d S . P . .
O1 O 0.64258(16) 0.41240(6) 0.43914(12) 0.0257(3) Uani 1 1 d . . . . .
O5 O 0.25211(17) 0.45528(7) 0.42222(14) 0.0298(3) Uani 1 1 d D . . . .
H5S H 0.2639 0.4194 0.3809 0.045 Uiso 1 1 calc DR U . . .
O7 O 1.0088(2) 0.42198(8) 0.58069(16) 0.0362(3) Uani 1 1 d D . . . .
O2 O 0.41704(17) 0.36661(8) 0.29151(15) 0.0404(4) Uani 1 1 d . . . . .
O6 O 0.07629(18) 0.48532(9) 0.84909(14) 0.0453(4) Uani 1 1 d . . . . .
N2 N 0.50956(19) 0.45275(8) 0.69611(15) 0.0247(3) Uani 1 1 d . . . . .
N3 N 0.1950(2) 0.44284(10) 1.05698(17) 0.0412(5) Uani 1 1 d . . . . .
H3A H 0.1068 0.4551 1.0896 0.049 Uiso 1 1 calc R U . . .
H3B H 0.2817 0.4221 1.1088 0.049 Uiso 1 1 calc R U . . .
O4 O 0.3598(2) 0.23401(10) 0.1124(2) 0.0680(6) Uani 1 1 d . . . . .
N1 N 0.4689(3) 0.23530(9) 0.2184(2) 0.0439(5) Uani 1 1 d . . . . .
C1 C 0.5760(2) 0.37094(9) 0.34447(18) 0.0241(4) Uani 1 1 d . . . . .
C11 C 0.3561(2) 0.43540(10) 0.87651(18) 0.0258(4) Uani 1 1 d . . . . .
C2 C 0.6965(2) 0.32594(9) 0.28307(18) 0.0234(4) Uani 1 1 d . . . . .
C13 C 0.1974(3) 0.45568(11) 0.92806(19) 0.0302(4) Uani 1 1 d . . . . .
C3 C 0.6418(2) 0.26425(10) 0.2158(2) 0.0276(4) Uani 1 1 d . . . . .
C12 C 0.3753(2) 0.46523(10) 0.75545(18) 0.0244(4) Uani 1 1 d . . . . .
H12 H 0.2897 0.4959 0.7122 0.029 Uiso 1 1 calc R U . . .
C10 C 0.4831(3) 0.38967(12) 0.9406(2) 0.0389(5) Uani 1 1 d . . . . .
H10 H 0.4745 0.3681 1.0223 0.047 Uiso 1 1 calc R U . . .
O3 O 0.4492(3) 0.21210(12) 0.3265(2) 0.0819(7) Uani 1 1 d . . . . .
C8 C 0.6317(3) 0.40877(11) 0.7598(2) 0.0334(5) Uani 1 1 d . . . . .
H8 H 0.7265 0.3995 0.7206 0.040 Uiso 1 1 calc R U . . .
C7 C 0.8638(3) 0.34763(11) 0.2789(2) 0.0326(5) Uani 1 1 d . . . . .
H7 H 0.9059 0.3888 0.3220 0.039 Uiso 1 1 calc R U . . .
C4 C 0.7433(3) 0.22574(11) 0.1467(2) 0.0377(5) Uani 1 1 d . . . . .
H4 H 0.7008 0.1851 0.1016 0.045 Uiso 1 1 calc R U . . .
C5 C 0.9092(3) 0.24875(11) 0.1458(2) 0.0401(5) Uani 1 1 d . . . . .
H5A H 0.9802 0.2234 0.1004 0.048 Uiso 1 1 calc R U . . .
C9 C 0.6227(3) 0.37662(13) 0.8812(2) 0.0440(6) Uani 1 1 d . . . . .
H9 H 0.7102 0.3463 0.9229 0.053 Uiso 1 1 calc R U . . .
C6 C 0.9693(3) 0.30921(12) 0.2121(2) 0.0407(5) Uani 1 1 d . . . . .
H6 H 1.0816 0.3244 0.2122 0.049 Uiso 1 1 calc R U . . .
H7R H 1.011(3) 0.4458(13) 0.652(2) 0.064(9) Uiso 1 1 d D . . . .
H7S H 0.903(2) 0.4184(15) 0.541(3) 0.077(10) Uiso 1 1 d D . . . .
H5R H 0.181(3) 0.4466(14) 0.471(2) 0.068(9) Uiso 1 1 d D . . . .

loop_
_atom_site_aniso_label
_atom_site_aniso_U_11
_atom_site_aniso_U_22
_atom_site_aniso_U_33
_atom_site_aniso_U_23
_atom_site_aniso_U_13
_atom_site_aniso_U_12
Zn1 0.01988(15) 0.02759(16) 0.02091(15) -0.00012(13) 0.00770(11) -0.00102(13)
O1 0.0250(7) 0.0272(7) 0.0250(7) -0.0050(6) 0.0054(5) 0.0018(6)
O5 0.0251(7) 0.0326(8) 0.0338(8) -0.0068(6) 0.0109(6) -0.0030(6)
O7 0.0276(8) 0.0442(9) 0.0377(9) -0.0030(7) 0.0089(7) 0.0005(7)
O2 0.0222(8) 0.0500(9) 0.0477(9) -0.0211(7) 0.0049(6) 0.0022(7)
O6 0.0349(8) 0.0752(12) 0.0291(8) 0.0107(8) 0.0138(7) 0.0238(8)
N2 0.0225(8) 0.0296(9) 0.0237(8) 0.0013(7) 0.0088(6) 0.0017(7)
N3 0.0338(10) 0.0667(13) 0.0280(9) 0.0104(9) 0.0172(8) 0.0166(9)
O4 0.0383(10) 0.0779(14) 0.0834(14) -0.0313(11) 0.0030(10) -0.0133(9)
N1 0.0407(12) 0.0326(10) 0.0635(13) -0.0151(10) 0.0226(11) -0.0110(9)
C1 0.0263(10) 0.0236(10) 0.0239(9) 0.0011(8) 0.0086(8) 0.0004(8)
C11 0.0251(10) 0.0315(11) 0.0223(9) 0.0007(8) 0.0087(8) 0.0025(8)
C2 0.0245(10) 0.0238(10) 0.0227(9) 0.0008(7) 0.0066(8) 0.0016(8)
C13 0.0276(10) 0.0387(12) 0.0266(10) 0.0012(9) 0.0112(8) 0.0032(9)
C3 0.0273(10) 0.0251(10) 0.0320(10) 0.0001(8) 0.0097(8) -0.0020(8)
C12 0.0212(9) 0.0284(10) 0.0242(9) 0.0015(8) 0.0060(7) 0.0032(8)
C10 0.0420(12) 0.0513(14) 0.0269(10) 0.0137(10) 0.0148(9) 0.0160(11)
O3 0.0814(15) 0.0917(16) 0.0849(15) 0.0055(12) 0.0454(12) -0.0407(12)
C8 0.0274(11) 0.0427(12) 0.0334(11) 0.0042(9) 0.0140(9) 0.0103(9)
C7 0.0278(11) 0.0331(11) 0.0380(11) -0.0079(9) 0.0099(9) -0.0049(9)
C4 0.0466(13) 0.0259(11) 0.0442(12) -0.0087(9) 0.0173(10) 0.0002(9)
C5 0.0413(13) 0.0371(12) 0.0479(13) -0.0038(10) 0.0230(11) 0.0093(10)
C9 0.0403(13) 0.0571(15) 0.0375(12) 0.0163(11) 0.0150(10) 0.0260(11)
C6 0.0271(11) 0.0454(14) 0.0533(14) -0.0035(11) 0.0170(10) -0.0015(10)

loop_
_atom_type_symbol
_atom_type_description
_atom_type_scat_dispersion_real
_atom_type_scat_dispersion_imag
_atom_type_scat_source
C C 0.0033 0.0016 'International Tables Vol C Tables 4.2.6.8 and 6.1.1.4'
H H 0.0000 0.0000 'International Tables Vol C Tables 4.2.6.8 and 6.1.1.4'
N N 0.0061 0.0033 'International Tables Vol C Tables 4.2.6.8 and 6.1.1.4'
O O 0.0106 0.0060 'International Tables Vol C Tables 4.2.6.8 and 6.1.1.4'
Zn Zn 0.2839 1.4301 'International Tables Vol C Tables 4.2.6.8 and 6.1.1.4'

loop_
_geom_angle_atom_site_label_1
_geom_angle_atom_site_label_2
_geom_angle_atom_site_label_3
_geom_angle
_geom_angle_site_symmetry_1
_geom_angle_site_symmetry_3
_geom_angle_publ_flag
O5 Zn1 O5 180.0 . 3_666 ?
O5 Zn1 N2 90.64(6) . . ?
O5 Zn1 N2 89.36(6) 3_666 . ?
O5 Zn1 N2 89.36(6) . 3_666 ?
O5 Zn1 N2 90.64(6) 3_666 3_666 ?
N2 Zn1 N2 180.0 . 3_666 ?
O5 Zn1 O1 93.98(5) . . ?
O5 Zn1 O1 86.02(5) 3_666 . ?
N2 Zn1 O1 90.29(5) . . ?
N2 Zn1 O1 89.71(5) 3_666 . ?
O5 Zn1 O1 86.02(5) . 3_666 ?
O5 Zn1 O1 93.98(5) 3_666 3_666 ?
N2 Zn1 O1 89.71(5) . 3_666 ?
N2 Zn1 O1 90.29(5) 3_666 3_666 ?
O1 Zn1 O1 180.00(7) . 3_666 ?
C1 O1 Zn1 122.89(11) . . ?
Zn1 O5 H5S 109.5 . . ?
Zn1 O5 H5R 123.3(19) . . ?
H5S O5 H5R 106.5 . . ?
H7R O7 H7S 106(3) . . ?
C8 N2 C12 117.29(16) . . ?
C8 N2 Zn1 125.81(12) . . ?
C12 N2 Zn1 116.76(12) . . ?
C13 N3 H3A 120.0 . . ?
C13 N3 H3B 120.0 . . ?
H3A N3 H3B 120.0 . . ?
O3 N1 O4 124.8(2) . . ?
O3 N1 C3 116.8(2) . . ?
O4 N1 C3 118.4(2) . . ?
O2 C1 O1 125.08(17) . . ?
O2 C1 C2 116.56(16) . . ?
O1 C1 C2 118.24(16) . . ?
C12 C11 C10 117.98(17) . . ?
C12 C11 C13 116.61(17) . . ?
C10 C11 C13 125.41(17) . . ?
C3 C2 C7 116.15(17) . . ?
C3 C2 C1 122.25(16) . . ?
C7 C2 C1 121.30(17) . . ?
O6 C13 N3 122.66(18) . . ?
O6 C13 C11 119.01(16) . . ?
N3 C13 C11 118.30(17) . . ?
C4 C3 C2 123.46(18) . . ?
C4 C3 N1 116.05(17) . . ?
C2 C3 N1 120.46(16) . . ?
N2 C12 C11 123.98(17) . . ?
N2 C12 H12 118.0 . . ?
C11 C12 H12 118.0 . . ?
C9 C10 C11 118.74(18) . . ?
C9 C10 H10 120.6 . . ?
C11 C10 H10 120.6 . . ?
N2 C8 C9 122.53(18) . . ?
N2 C8 H8 118.7 . . ?
C9 C8 H8 118.7 . . ?
C6 C7 C2 121.42(19) . . ?
C6 C7 H7 119.3 . . ?
C2 C7 H7 119.3 . . ?
C3 C4 C5 118.63(19) . . ?
C3 C4 H4 120.7 . . ?
C5 C4 H4 120.7 . . ?
C6 C5 C4 119.89(19) . . ?
C6 C5 H5A 120.1 . . ?
C4 C5 H5A 120.1 . . ?
C8 C9 C10 119.49(19) . . ?
C8 C9 H9 120.3 . . ?
C10 C9 H9 120.3 . . ?
C5 C6 C7 120.44(19) . . ?
C5 C6 H6 119.8 . . ?
C7 C6 H6 119.8 . . ?

loop_
_geom_bond_atom_site_label_1
_geom_bond_atom_site_label_2
_geom_bond_distance
_geom_bond_site_symmetry_2
_geom_bond_publ_flag
Zn1 O5 2.1197(13) . ?
Zn1 O5 2.1197(13) 3_666 ?
Zn1 N2 2.1448(15) . ?
Zn1 N2 2.1448(15) 3_666 ?
Zn1 O1 2.1837(12) . ?
Zn1 O1 2.1837(12) 3_666 ?
O1 C1 1.262(2) . ?
O5 H5S 0.8200 . ?
O5 H5R 0.831(17) . ?
O7 H7R 0.841(17) . ?
O7 H7S 0.840(17) . ?
O2 C1 1.251(2) . ?
O6 C13 1.238(2) . ?
N2 C8 1.335(2) . ?
N2 C12 1.337(2) . ?
N3 C13 1.314(2) . ?
N3 H3A 0.8600 . ?
N3 H3B 0.8600 . ?
O4 N1 1.211(3) . ?
N1 O3 1.208(3) . ?
N1 C3 1.474(3) . ?
C1 C2 1.507(2) . ?
C11 C12 1.375(2) . ?
C11 C10 1.382(3) . ?
C11 C13 1.498(2) . ?
C2 C3 1.388(3) . ?
C2 C7 1.389(3) . ?
C3 C4 1.378(3) . ?
C12 H12 0.9300 . ?
C10 C9 1.376(3) . ?
C10 H10 0.9300 . ?
C8 C9 1.376(3) . ?
C8 H8 0.9300 . ?
C7 C6 1.384(3) . ?
C7 H7 0.9300 . ?
C4 C5 1.378(3) . ?
C4 H4 0.9300 . ?
C5 C6 1.374(3) . ?
C5 H5A 0.9300 . ?
C9 H9 0.9300 . ?
C6 H6 0.9300 . ?
